data_4030640
loop_
_publ_author_name
'Fan, Yu-Shiou'
'Das, Utpal'
'Hsiao, Ming-Yu'
'Liu, Meng-Hsien'
'Lin, Wenwei'

_publ_section_title
;
 Chemoselective intramolecular Wittig reactions for the synthesis of
 oxazoles and benzofurans.
;
_journal_issue 23
_journal_name_full 'The Journal of organic chemistry'
_journal_page_first 11567
_journal_page_last 11582
_journal_paper_doi 10.1021/jo502232q
_journal_volume 79
_journal_year 2014
_chemical_formula_moiety 'C24 H20 Br N O3 S'
_chemical_formula_sum 'C24 H20 Br N O3 S'
_chemical_formula_weight 482.38
_chemical_name_systematic
;
 ?
;
_space_group_IT_number 2
_symmetry_cell_setting triclinic
_symmetry_space_group_name_Hall '-P 1'
_symmetry_space_group_name_H-M 'P -1'
_atom_sites_solution_hydrogens geom
_atom_sites_solution_primary direct
_atom_sites_solution_secondary difmap
_audit_creation_method SHELXL-97
_cell_angle_alpha 82.924(2)
_cell_angle_beta 82.893(2)
_cell_angle_gamma 67.717(2)
_cell_formula_units_Z 2
_cell_length_a 9.6599(4)
_cell_length_b 11.2115(5)
_cell_length_c 11.2494(5)
_cell_measurement_reflns_used 0
_cell_measurement_temperature 200(2)
_cell_measurement_theta_max 0
_cell_measurement_theta_min 0
_cell_volume 1114.82(9)
_computing_molecular_graphics 'Ortep-3 for Windows (Farrugia, 1997)'
_computing_publication_material 'WinGX publication routines (Farrugia, 1999)'
_computing_structure_refinement 'SHELXL-97 (Sheldrick, 1997)'
_computing_structure_solution 'SHELXS-86 (Sheldrick, 1986)'
_diffrn_ambient_temperature 200(2)
_diffrn_measured_fraction_theta_full 0.985
_diffrn_measured_fraction_theta_max 0.985
_diffrn_radiation_monochromator graphite
_diffrn_radiation_source 'fine-focus sealed tube'
_diffrn_radiation_type MoK\a
_diffrn_radiation_wavelength 0.71073
_diffrn_reflns_av_R_equivalents 0.0270
_diffrn_reflns_av_sigmaI/netI 0.0354
_diffrn_reflns_limit_h_max 11
_diffrn_reflns_limit_h_min -11
_diffrn_reflns_limit_k_max 13
_diffrn_reflns_limit_k_min -13
_diffrn_reflns_limit_l_max 13
_diffrn_reflns_limit_l_min -12
_diffrn_reflns_number 9882
_diffrn_reflns_theta_full 25.08
_diffrn_reflns_theta_max 25.08
_diffrn_reflns_theta_min 2.29
_exptl_absorpt_coefficient_mu 1.962
_exptl_absorpt_correction_T_max 0.8279
_exptl_absorpt_correction_T_min 0.4171
_exptl_absorpt_correction_type multi-scan
_exptl_crystal_colour 'pale yellow'
_exptl_crystal_density_diffrn 1.437
_exptl_crystal_density_method 'not measured'
_exptl_crystal_description prism
_exptl_crystal_F_000 492
_exptl_crystal_size_max 0.54
_exptl_crystal_size_mid 0.26
_exptl_crystal_size_min 0.10
_refine_diff_density_max 1.900
_refine_diff_density_min -1.305
_refine_diff_density_rms 0.088
_refine_ls_extinction_method none
_refine_ls_goodness_of_fit_ref 1.170
_refine_ls_hydrogen_treatment constr
_refine_ls_matrix_type full
_refine_ls_number_parameters 265
_refine_ls_number_reflns 3916
_refine_ls_number_restraints 0
_refine_ls_restrained_S_all 1.170
_refine_ls_R_factor_all 0.0623
_refine_ls_R_factor_gt 0.0513
_refine_ls_shift/su_max 0.001
_refine_ls_shift/su_mean 0.000
_refine_ls_structure_factor_coef Fsqd
_refine_ls_weighting_details 'calc w=1/[\s^2^(Fo^2^)+(0.0731P)^2^+1.2933P] where P=(Fo^2^+2Fc^2^)/3'
_refine_ls_weighting_scheme calc
_refine_ls_wR_factor_gt 0.1389
_refine_ls_wR_factor_ref 0.1449
_reflns_number_gt 3319
_reflns_number_total 3916
_reflns_threshold_expression >2sigma(I)
_cod_data_source_file jo502232q_si_002.cif
_cod_data_source_block a15940
_cod_original_cell_volume 1114.82(8)
_cod_database_code 4030640

loop_
_symmetry_equiv_pos_as_xyz
'x, y, z'
'-x, -y, -z'

loop_
_atom_site_label
_atom_site_type_symbol
_atom_site_fract_x
_atom_site_fract_y
_atom_site_fract_z
_atom_site_U_iso_or_equiv
_atom_site_adp_type
_atom_site_occupancy
_atom_site_symmetry_multiplicity
_atom_site_calc_flag
_atom_site_refinement_flags
C1 C 0.6050(4) 0.7405(4) 1.1366(3) 0.0318(9) Uani 1 1 d .
C2 C 0.5797(4) 0.7229(4) 1.0234(3) 0.0279(8) Uani 1 1 d .
H2 H 0.6408 0.6477 0.9844 0.033 Uiso 1 1 calc R
C3 C 0.4612(4) 0.8193(4) 0.9685(3) 0.0262(8) Uani 1 1 d .
C4 C 0.3718(4) 0.9268(4) 1.0301(3) 0.0301(8) Uani 1 1 d .
C5 C 0.3948(5) 0.9445(4) 1.1446(4) 0.0374(10) Uani 1 1 d .
H5 H 0.3319 1.0186 1.1846 0.045 Uiso 1 1 calc R
C6 C 0.5149(5) 0.8481(4) 1.1980(4) 0.0362(9) Uani 1 1 d .
H6 H 0.5357 0.8556 1.2765 0.043 Uiso 1 1 calc R
C7 C 0.3994(4) 0.8419(3) 0.8539(3) 0.0257(8) Uani 1 1 d .
C8 C 0.2831(4) 0.9574(4) 0.8527(3) 0.0297(8) Uani 1 1 d .
C9 C 0.1748(5) 1.0275(4) 0.7638(4) 0.0339(9) Uani 1 1 d .
C10 C 0.0227(5) 1.0840(4) 0.7982(5) 0.0439(11) Uani 1 1 d .
H10 H -0.0116 1.0814 0.8810 0.053 Uiso 1 1 calc R
C11 C -0.0777(6) 1.1432(5) 0.7147(6) 0.0579(14) Uani 1 1 d .
H11 H -0.1819 1.1790 0.7392 0.069 Uiso 1 1 calc R
C12 C -0.0292(6) 1.1512(5) 0.5954(5) 0.0591(14) Uani 1 1 d .
H12 H -0.0999 1.1942 0.5378 0.071 Uiso 1 1 calc R
C13 C 0.1212(6) 1.0973(5) 0.5583(5) 0.0546(13) Uani 1 1 d .
H13 H 0.1546 1.1034 0.4755 0.066 Uiso 1 1 calc R
C14 C 0.2231(5) 1.0344(4) 0.6428(4) 0.0443(11) Uani 1 1 d .
H14 H 0.3268 0.9957 0.6178 0.053 Uiso 1 1 calc R
C15 C 0.5896(4) 0.7108(4) 0.7115(3) 0.0294(8) Uani 1 1 d .
C16 C 0.6661(4) 0.5781(4) 0.6613(4) 0.0353(9) Uani 1 1 d .
C17 C 0.8271(5) 0.5249(5) 0.6982(6) 0.0600(15) Uani 1 1 d .
H17A H 0.8758 0.5865 0.6682 0.090 Uiso 1 1 calc R
H17B H 0.8831 0.4420 0.6639 0.090 Uiso 1 1 calc R
H17C H 0.8255 0.5121 0.7860 0.090 Uiso 1 1 calc R
C18 C 0.6722(7) 0.5973(6) 0.5236(4) 0.0616(14) Uani 1 1 d .
H18A H 0.7198 0.6599 0.4948 0.092 Uiso 1 1 calc R
H18B H 0.5701 0.6298 0.4981 0.092 Uiso 1 1 calc R
H18C H 0.7307 0.5145 0.4899 0.092 Uiso 1 1 calc R
C19 C 0.5923(5) 0.4809(4) 0.7095(5) 0.0496(12) Uani 1 1 d .
H19A H 0.6472 0.3988 0.6735 0.074 Uiso 1 1 calc R
H19B H 0.4880 0.5149 0.6887 0.074 Uiso 1 1 calc R
H19C H 0.5945 0.4666 0.7970 0.074 Uiso 1 1 calc R
C20 C 0.3235(4) 0.7282(4) 0.7173(3) 0.0278(8) Uani 1 1 d .
C21 C 0.1990(4) 0.7209(4) 0.8041(4) 0.0315(9) Uani 1 1 d .
C22 C 0.2031(5) 0.6819(4) 0.9395(4) 0.0357(7) Uani 1 1 d .
H22 H 0.2841 0.6598 0.9885 0.043 Uiso 1 1 calc R
C23 C 0.0486(4) 0.6875(4) 0.9738(4) 0.0357(7) Uani 1 1 d .
H23 H 0.0159 0.6695 1.0548 0.043 Uiso 1 1 calc R
C24 C -0.0439(5) 0.7192(5) 0.8855(5) 0.0547(13) Uani 1 1 d .
H24 H -0.1456 0.7261 0.8997 0.066 Uiso 1 1 calc R
O1 O 0.2621(3) 1.0108(3) 0.9611(2) 0.0336(6) Uani 1 1 d .
O2 O 0.6588(3) 0.7804(3) 0.7179(3) 0.0455(8) Uani 1 1 d .
O3 O 0.3283(3) 0.7180(3) 0.6114(2) 0.0398(7) Uani 1 1 d .
S1 S 0.03299(15) 0.74536(14) 0.74954(14) 0.0605(4) Uani 1 1 d .
Br1 Br 0.77079(5) 0.61465(4) 1.21220(4) 0.04269(19) Uani 1 1 d .
N1 N 0.4395(3) 0.7500(3) 0.7661(3) 0.0258(7) Uani 1 1 d .

loop_
_atom_site_aniso_label
_atom_site_aniso_U_11
_atom_site_aniso_U_22
_atom_site_aniso_U_33
_atom_site_aniso_U_23
_atom_site_aniso_U_13
_atom_site_aniso_U_12
C1 0.037(2) 0.039(2) 0.026(2) -0.0013(16) -0.0017(16) -0.0225(19)
C2 0.0288(19) 0.031(2) 0.0264(19) -0.0069(15) 0.0017(15) -0.0144(17)
C3 0.0303(19) 0.0278(19) 0.0251(19) -0.0075(15) 0.0029(15) -0.0158(16)
C4 0.033(2) 0.030(2) 0.032(2) -0.0068(16) 0.0019(16) -0.0170(17)
C5 0.047(2) 0.042(2) 0.030(2) -0.0166(18) 0.0086(18) -0.024(2)
C6 0.047(2) 0.045(2) 0.026(2) -0.0096(18) 0.0006(17) -0.026(2)
C7 0.0302(18) 0.027(2) 0.0243(19) -0.0063(15) -0.0025(15) -0.0141(16)
C8 0.034(2) 0.028(2) 0.031(2) -0.0065(16) 0.0002(16) -0.0148(17)
C9 0.038(2) 0.024(2) 0.041(2) -0.0051(17) -0.0054(18) -0.0130(18)
C10 0.038(2) 0.034(2) 0.054(3) -0.001(2) 0.001(2) -0.0083(19)
C11 0.041(3) 0.040(3) 0.083(4) 0.005(3) -0.013(3) -0.006(2)
C12 0.060(3) 0.043(3) 0.072(4) 0.009(3) -0.032(3) -0.013(3)
C13 0.064(3) 0.050(3) 0.043(3) 0.001(2) -0.014(2) -0.012(3)
C14 0.045(2) 0.039(3) 0.047(3) -0.003(2) -0.009(2) -0.014(2)
C15 0.033(2) 0.038(2) 0.0217(19) -0.0054(16) -0.0008(15) -0.0173(18)
C16 0.035(2) 0.038(2) 0.035(2) -0.0161(18) 0.0003(17) -0.0119(18)
C17 0.034(2) 0.053(3) 0.090(4) -0.029(3) -0.006(2) -0.006(2)
C18 0.072(3) 0.077(4) 0.039(3) -0.028(3) 0.011(2) -0.030(3)
C19 0.048(3) 0.027(2) 0.070(3) -0.011(2) -0.001(2) -0.010(2)
C20 0.0290(19) 0.0240(19) 0.031(2) -0.0040(15) -0.0087(15) -0.0078(16)
C21 0.0290(19) 0.025(2) 0.042(2) -0.0055(16) -0.0076(17) -0.0099(16)
C22 0.0347(15) 0.0428(17) 0.0408(17) -0.0171(13) 0.0144(12) -0.0281(14)
C23 0.0347(15) 0.0428(17) 0.0408(17) -0.0171(13) 0.0144(12) -0.0281(14)
C24 0.031(2) 0.051(3) 0.088(4) -0.021(3) 0.011(2) -0.023(2)
O1 0.0362(15) 0.0289(14) 0.0356(15) -0.0099(12) 0.0002(12) -0.0110(12)
O2 0.0422(17) 0.0488(19) 0.056(2) -0.0219(15) 0.0083(14) -0.0276(15)
O3 0.0415(16) 0.0512(18) 0.0294(16) -0.0079(13) -0.0108(12) -0.0166(14)
S1 0.0462(7) 0.0589(8) 0.0789(10) -0.0033(7) -0.0137(6) -0.0206(6)
Br1 0.0466(3) 0.0534(3) 0.0306(3) 0.00144(19) -0.01099(18) -0.0204(2)
N1 0.0271(15) 0.0268(16) 0.0248(16) -0.0065(12) -0.0021(12) -0.0101(13)

loop_
_atom_type_symbol
_atom_type_description
_atom_type_scat_dispersion_real
_atom_type_scat_dispersion_imag
_atom_type_scat_source
C C 0.0033 0.0016 'International Tables Vol C Tables 4.2.6.8 and 6.1.1.4'
H H 0.0000 0.0000 'International Tables Vol C Tables 4.2.6.8 and 6.1.1.4'
O O 0.0106 0.0060 'International Tables Vol C Tables 4.2.6.8 and 6.1.1.4'
S S 0.1246 0.1234 'International Tables Vol C Tables 4.2.6.8 and 6.1.1.4'
Br Br -0.2901 2.4595 'International Tables Vol C Tables 4.2.6.8 and 6.1.1.4'
N N 0.0061 0.0033 'International Tables Vol C Tables 4.2.6.8 and 6.1.1.4'

loop_
_geom_angle_atom_site_label_1
_geom_angle_atom_site_label_2
_geom_angle_atom_site_label_3
_geom_angle
C2 C1 C6 122.8(4)
C2 C1 Br1 118.9(3)
C6 C1 Br1 118.3(3)
C1 C2 C3 117.5(4)
C1 C2 H2 121.3
C3 C2 H2 121.3
C2 C3 C4 119.5(3)
C2 C3 C7 135.8(3)
C4 C3 C7 104.8(3)
O1 C4 C5 125.7(4)
O1 C4 C3 110.7(3)
C5 C4 C3 123.5(4)
C4 C5 C6 116.4(4)
C4 C5 H5 121.8
C6 C5 H5 121.8
C5 C6 C1 120.3(4)
C5 C6 H6 119.9
C1 C6 H6 119.9
C8 C7 N1 126.3(3)
C8 C7 C3 107.6(3)
N1 C7 C3 125.5(3)
C7 C8 O1 110.5(3)
C7 C8 C9 132.3(4)
O1 C8 C9 117.0(3)
C14 C9 C10 118.8(4)
C14 C9 C8 120.1(4)
C10 C9 C8 121.1(4)
C11 C10 C9 120.7(5)
C11 C10 H10 119.6
C9 C10 H10 119.6
C10 C11 C12 120.2(5)
C10 C11 H11 119.9
C12 C11 H11 119.9
C11 C12 C13 120.6(5)
C11 C12 H12 119.7
C13 C12 H12 119.7
C12 C13 C14 119.3(5)
C12 C13 H13 120.4
C14 C13 H13 120.4
C13 C14 C9 120.4(4)
C13 C14 H14 119.8
C9 C14 H14 119.8
O2 C15 N1 117.3(3)
O2 C15 C16 121.4(3)
N1 C15 C16 120.8(3)
C19 C16 C17 108.5(4)
C19 C16 C15 114.2(3)
C17 C16 C15 106.2(3)
C19 C16 C18 110.9(4)
C17 C16 C18 108.2(4)
C15 C16 C18 108.6(4)
C16 C17 H17A 109.5
C16 C17 H17B 109.5
H17A C17 H17B 109.5
C16 C17 H17C 109.5
H17A C17 H17C 109.5
H17B C17 H17C 109.5
C16 C18 H18A 109.5
C16 C18 H18B 109.5
H18A C18 H18B 109.5
C16 C18 H18C 109.5
H18A C18 H18C 109.5
H18B C18 H18C 109.5
C16 C19 H19A 109.5
C16 C19 H19B 109.5
H19A C19 H19B 109.5
C16 C19 H19C 109.5
H19A C19 H19C 109.5
H19B C19 H19C 109.5
O3 C20 N1 121.0(3)
O3 C20 C21 123.4(3)
N1 C20 C21 115.6(3)
C20 C21 C22 127.7(3)
C20 C21 S1 117.8(3)
C22 C21 S1 114.2(3)
C23 C22 C21 101.8(3)
C23 C22 H22 129.1
C21 C22 H22 129.1
C24 C23 C22 117.0(4)
C24 C23 H23 121.5
C22 C23 H23 121.5
C23 C24 S1 114.8(3)
C23 C24 H24 122.6
S1 C24 H24 122.6
C4 O1 C8 106.4(3)
C24 S1 C21 92.1(2)
C20 N1 C7 118.7(3)
C20 N1 C15 122.7(3)
C7 N1 C15 116.7(3)

loop_
_geom_bond_atom_site_label_1
_geom_bond_atom_site_label_2
_geom_bond_distance
C1 C2 1.377(5)
C1 C6 1.397(6)
C1 Br1 1.899(4)
C2 C3 1.390(5)
C2 H2 0.9500
C3 C4 1.395(5)
C3 C7 1.441(5)
C4 O1 1.371(5)
C4 C5 1.384(6)
C5 C6 1.391(6)
C5 H5 0.9500
C6 H6 0.9500
C7 C8 1.355(5)
C7 N1 1.428(4)
C8 O1 1.384(5)
C8 C9 1.467(6)
C9 C14 1.386(6)
C9 C10 1.387(6)
C10 C11 1.359(7)
C10 H10 0.9500
C11 C12 1.369(8)
C11 H11 0.9500
C12 C13 1.377(8)
C12 H12 0.9500
C13 C14 1.381(6)
C13 H13 0.9500
C14 H14 0.9500
C15 O2 1.217(5)
C15 N1 1.426(5)
C15 C16 1.532(6)
C16 C19 1.528(6)
C16 C17 1.530(6)
C16 C18 1.534(6)
C17 H17A 0.9800
C17 H17B 0.9800
C17 H17C 0.9800
C18 H18A 0.9800
C18 H18B 0.9800
C18 H18C 0.9800
C19 H19A 0.9800
C19 H19B 0.9800
C19 H19C 0.9800
C20 O3 1.204(5)
C20 N1 1.418(5)
C20 C21 1.473(6)
C21 C22 1.534(6)
C21 S1 1.700(4)
C22 C23 1.474(5)
C22 H22 0.9500
C23 C24 1.344(7)
C23 H23 0.9500
C24 S1 1.658(6)
C24 H24 0.9500
